data_7215669
loop_
_publ_author_name
'Seaton, Colin C.'

_publ_section_title
;
 Proton location in acid&#x22EF;pyridine hydrogen bonds of multi-component
 crystals
;
_journal_issue 26
_journal_name_full CrystEngComm
_journal_page_first 5878
_journal_paper_doi 10.1039/c4ce00043a
_journal_volume 16
_journal_year 2014
_chemical_formula_moiety 'C7 H5 O5, C6 H7 N2 O'
_chemical_formula_sum 'C13 H12 N2 O6'
_chemical_formula_weight 292.25
_chemical_name_systematic
;
 pyridinium-4-carboxamide 2,4,6-trihydroxybenzoate
;
_space_group_crystal_system orthorhombic
_space_group_IT_number 33
_space_group_name_Hall 'P 2c -2n'
_space_group_name_H-M_alt 'P n a 21'
_symmetry_space_group_name_Hall 'P 2c -2n'
_symmetry_space_group_name_H-M 'P n a 21'
_atom_sites_solution_hydrogens difmap
_audit_creation_method SHELXL-2013
_cell_angle_alpha 90
_cell_angle_beta 90
_cell_angle_gamma 90
_cell_formula_units_Z 4
_cell_length_a 12.8093(14)
_cell_length_b 13.1563(12)
_cell_length_c 7.4708(8)
_cell_measurement_temperature 100(2)
_cell_volume 1259.0(2)
_computing_cell_refinement
;
 CrysAlis CCD, Oxford Diffraction Ltd.,
 Version 1.171.33.31 (release 08-01-2009 CrysAlis171 .NET)
 (compiled Jan 8 2009,16:24:04)
;
_computing_data_collection
;
 CrysAlis CCD, Oxford Diffraction Ltd.,
 Version 1.171.33.31 (release 08-01-2009 CrysAlis171 .NET)
 (compiled Jan 8 2009,16:24:04)
;
_computing_data_reduction
;
 CrysAlis CCD, Oxford Diffraction Ltd.,
 Version 1.171.33.31 (release 08-01-2009 CrysAlis171 .NET)
 (compiled Jan 8 2009,16:24:04)
;
_computing_structure_refinement 'SHELXL-2013 (Sheldrick, 2013)'
_computing_structure_solution 'Sir92 (Altomare et al. 1994)'
_diffrn_ambient_temperature 100(2)
_diffrn_measured_fraction_theta_full 0.999
_diffrn_measured_fraction_theta_max 0.896
_diffrn_measurement_device_type 'Xcalibur, Sapphire2, large Be window'
_diffrn_measurement_method '\w scans'
_diffrn_radiation_type MoK\a
_diffrn_radiation_wavelength 0.71073
_diffrn_reflns_av_R_equivalents 0.0597
_diffrn_reflns_av_unetI/netI 0.0816
_diffrn_reflns_Laue_measured_fraction_full 0.999
_diffrn_reflns_Laue_measured_fraction_max 0.896
_diffrn_reflns_limit_h_max 9
_diffrn_reflns_limit_h_min -16
_diffrn_reflns_limit_k_max 15
_diffrn_reflns_limit_k_min -17
_diffrn_reflns_limit_l_max 3
_diffrn_reflns_limit_l_min -9
_diffrn_reflns_number 3389
_diffrn_reflns_point_group_measured_fraction_full 0.999
_diffrn_reflns_point_group_measured_fraction_max 0.573
_diffrn_reflns_theta_full 26.500
_diffrn_reflns_theta_max 28.419
_diffrn_reflns_theta_min 3.136
_diffrn_source
;
'Enhance (Mo) X-ray Source'  
;
_exptl_absorpt_coefficient_mu 0.124
_exptl_absorpt_correction_type none
_exptl_crystal_colour brown
_exptl_crystal_density_diffrn 1.542
_exptl_crystal_description block
_exptl_crystal_F_000 608
_exptl_crystal_size_max 0.6
_exptl_crystal_size_mid 0.4
_exptl_crystal_size_min 0.3
_refine_diff_density_max 0.180
_refine_diff_density_min -0.227
_refine_diff_density_rms 0.049
_refine_ls_abs_structure_details
;
 Flack x determined using 187 quotients [(I+)-(I-)]/[(I+)+(I-)]
 (Parsons and Flack (2004), Acta Cryst. A60, s61).
;
_refine_ls_abs_structure_Flack 0.4(10)
_refine_ls_extinction_method none
_refine_ls_goodness_of_fit_ref 0.825
_refine_ls_hydrogen_treatment refall
_refine_ls_matrix_type full
_refine_ls_number_parameters 238
_refine_ls_number_reflns 1815
_refine_ls_number_restraints 1
_refine_ls_restrained_S_all 0.825
_refine_ls_R_factor_all 0.0588
_refine_ls_R_factor_gt 0.0352
_refine_ls_shift/su_max 0.000
_refine_ls_shift/su_mean 0.000
_refine_ls_structure_factor_coef Fsqd
_refine_ls_weighting_details 'w=1/[\s^2^(Fo^2^)+(0.0136P)^2^] where P=(Fo^2^+2Fc^2^)/3'
_refine_ls_weighting_scheme calc
_refine_ls_wR_factor_gt 0.0453
_refine_ls_wR_factor_ref 0.0482
_reflns_Friedel_coverage 0.189
_reflns_Friedel_fraction_full 0.236
_reflns_Friedel_fraction_max 0.197
_reflns_number_gt 1244
_reflns_number_total 1815
_reflns_threshold_expression 'I > 2\s(I)'
_cod_data_source_file c4ce00043a2.cif
_cod_data_source_block 246thba_ina
_cod_depositor_comments 'Adding full bibliography for 7215667--7215669.cif.'
_cod_database_code 7215669
_shelx_space_group_comment
;
The symmetry employed for this shelxl refinement is uniquely defined
by the following loop, which should always be used as a source of
symmetry information in preference to the above space-group names.
They are only intended as comments.
;
_shelxl_version_number 2013-4

loop_
_space_group_symop_operation_xyz
'x, y, z'
'-x, -y, z+1/2'
'-x+1/2, y+1/2, z+1/2'
'x+1/2, -y+1/2, z'

loop_
_atom_site_label
_atom_site_type_symbol
_atom_site_fract_x
_atom_site_fract_y
_atom_site_fract_z
_atom_site_U_iso_or_equiv
_atom_site_adp_type
_atom_site_occupancy
_atom_site_site_symmetry_order
_atom_site_calc_flag
O16 O 0.57332(16) 0.68902(14) 1.2147(3) 0.0242(6) Uani 1 1 d
N4 N 0.9204(2) 0.70103(17) 0.9242(3) 0.0157(6) Uani 1 1 d
H4 H 0.984(3) 0.719(2) 0.849(5) 0.057(11) Uiso 1 1 d
C9 C 0.7374(2) 0.64604(19) 1.0865(4) 0.0133(7) Uani 1 1 d
C5 C 0.8021(2) 0.5738(2) 1.0107(4) 0.0173(7) Uani 1 1 d
H5 H 0.785(2) 0.5025(18) 1.012(3) 0.017(8) Uiso 1 1 d
N14 N 0.6124(2) 0.52256(19) 1.1943(4) 0.0225(7) Uani 1 1 d
C3 C 0.8934(3) 0.6027(2) 0.9306(4) 0.0187(7) Uani 1 1 d
H3 H 0.9399(18) 0.5558(17) 0.871(3) 0.013(8) Uiso 1 1 d
C6 C 0.8596(3) 0.7730(2) 0.9965(4) 0.0187(8) Uani 1 1 d
H6 H 0.884(2) 0.842(2) 0.984(4) 0.032(9) Uiso 1 1 d
C13 C 0.6336(2) 0.6209(2) 1.1720(4) 0.0177(7) Uani 1 1 d
C10 C 0.7671(2) 0.7474(2) 1.0786(4) 0.0182(7) Uani 1 1 d
H10 H 0.7255(18) 0.8005(17) 1.131(4) 0.012(8) Uiso 1 1 d
H14A H 0.663(3) 0.473(3) 1.146(6) 0.075(14) Uiso 1 1 d
H14B H 0.549(2) 0.4997(19) 1.240(4) 0.037(10) Uiso 1 1 d
O31 O 0.90500(16) 0.27063(13) 1.2477(3) 0.0211(5) Uani 1 1 d
C26 C 0.7767(2) 0.16748(19) 1.1128(4) 0.0146(7) Uani 1 1 d
C20 C 0.6450(3) 0.0577(2) 0.9810(4) 0.0197(8) Uani 1 1 d
H20 H 0.623(2) -0.0071(18) 0.953(3) 0.008(7) Uiso 1 1 d
O25 O 0.79244(15) -0.01405(14) 1.1187(3) 0.0245(6) Uani 1 1 d
O17 O 0.49500(17) 0.12703(14) 0.8446(3) 0.0244(5) Uani 1 1 d
H17 H 0.462(3) 0.195(3) 0.794(7) 0.127(18) Uiso 1 1 d
C18 C 0.5868(2) 0.1427(2) 0.9346(4) 0.0189(7) Uani 1 1 d
C24 C 0.7143(2) 0.25014(19) 1.0655(4) 0.0167(7) Uani 1 1 d
C22 C 0.7379(2) 0.0702(2) 1.0701(4) 0.0183(7) Uani 1 1 d
C21 C 0.6202(3) 0.2399(2) 0.9778(4) 0.0154(7) Uani 1 1 d
H21 H 0.577(2) 0.2998(19) 0.943(4) 0.025(9) Uiso 1 1 d
C29 C 0.8756(2) 0.1797(2) 1.2104(4) 0.0186(7) Uani 1 1 d
O0AA O 0.92817(14) 0.10316(13) 1.2575(3) 0.0221(5) Uani 1 1 d
O28 O 0.74659(18) 0.34661(14) 1.1080(3) 0.0224(6) Uani 1 1 d
H28 H 0.807(2) 0.341(2) 1.155(5) 0.047(12) Uiso 1 1 d
H25 H 0.856(2) 0.018(2) 1.186(4) 0.040(10) Uiso 1 1 d

loop_
_atom_site_aniso_label
_atom_site_aniso_U_11
_atom_site_aniso_U_22
_atom_site_aniso_U_33
_atom_site_aniso_U_23
_atom_site_aniso_U_13
_atom_site_aniso_U_12
O16 0.0192(13) 0.0244(12) 0.0290(14) -0.0014(10) 0.0067(12) 0.0049(11)
N4 0.0124(15) 0.0179(13) 0.0168(13) 0.0006(11) 0.0014(14) -0.0018(13)
C9 0.0108(17) 0.0173(15) 0.0116(15) 0.0039(12) -0.0009(15) -0.0008(14)
C5 0.0194(18) 0.0165(16) 0.0161(16) 0.0022(13) 0.0010(16) -0.0042(15)
N14 0.0172(16) 0.0246(16) 0.0258(15) 0.0054(12) 0.0034(15) -0.0039(14)
C3 0.017(2) 0.0190(16) 0.0200(17) -0.0003(14) -0.0039(17) 0.0052(16)
C6 0.0202(19) 0.0171(16) 0.0189(17) -0.0009(13) -0.0058(17) 0.0014(16)
C13 0.0159(17) 0.0227(17) 0.0145(16) -0.0004(13) -0.0001(16) -0.0018(15)
C10 0.0180(19) 0.0204(16) 0.0162(16) -0.0022(15) -0.0003(17) 0.0010(16)
O31 0.0155(13) 0.0214(11) 0.0265(13) 0.0013(10) -0.0046(12) -0.0027(10)
C26 0.0147(17) 0.0140(15) 0.0151(15) 0.0020(13) 0.0029(15) 0.0004(13)
C20 0.0235(19) 0.0118(15) 0.0238(17) -0.0030(14) -0.0034(16) -0.0021(16)
O25 0.0261(13) 0.0160(11) 0.0314(13) -0.0008(10) -0.0066(13) 0.0055(10)
O17 0.0201(12) 0.0259(11) 0.0274(12) -0.0010(10) -0.0103(11) -0.0022(11)
C18 0.0158(18) 0.0268(16) 0.0141(15) -0.0004(14) -0.0002(16) -0.0020(17)
C24 0.0173(17) 0.0174(15) 0.0155(15) 0.0000(15) 0.0025(15) -0.0032(15)
C22 0.0163(17) 0.0222(16) 0.0162(15) -0.0012(14) 0.0031(16) 0.0029(15)
C21 0.0149(18) 0.0164(15) 0.0150(15) 0.0011(13) 0.0017(14) -0.0002(15)
C29 0.0148(17) 0.0242(17) 0.0166(17) 0.0023(13) 0.0019(16) -0.0032(16)
O0AA 0.0179(12) 0.0216(11) 0.0268(13) 0.0018(10) -0.0001(12) 0.0083(10)
O28 0.0209(14) 0.0145(10) 0.0317(14) 0.0010(10) -0.0093(13) -0.0028(11)

loop_
_atom_type_symbol
_atom_type_description
_atom_type_scat_dispersion_real
_atom_type_scat_dispersion_imag
_atom_type_scat_source
C C 0.0033 0.0016 'International Tables Vol C Tables 4.2.6.8 and 6.1.1.4'
H H 0.0000 0.0000 'International Tables Vol C Tables 4.2.6.8 and 6.1.1.4'
N N 0.0061 0.0033 'International Tables Vol C Tables 4.2.6.8 and 6.1.1.4'
O O 0.0106 0.0060 'International Tables Vol C Tables 4.2.6.8 and 6.1.1.4'

loop_
_geom_angle_atom_site_label_1
_geom_angle_atom_site_label_2
_geom_angle_atom_site_label_3
_geom_angle
C6 N4 C3 121.2(3)
C6 N4 H4 121.3(16)
C3 N4 H4 117.1(17)
C5 C9 C10 118.6(3)
C5 C9 C13 123.4(2)
C10 C9 C13 117.9(3)
C3 C5 C9 120.1(3)
C3 C5 H5 117.8(16)
C9 C5 H5 122.1(16)
C13 N14 H14A 118(2)
C13 N14 H14B 122.6(17)
H14A N14 H14B 119(3)
N4 C3 C5 120.3(3)
N4 C3 H3 116.2(14)
C5 C3 H3 123.5(14)
N4 C6 C10 120.5(3)
N4 C6 H6 116.3(19)
C10 C6 H6 123.2(19)
O16 C13 N14 123.3(3)
O16 C13 C9 120.3(3)
N14 C13 C9 116.4(3)
C6 C10 C9 119.3(3)
C6 C10 H10 118.8(14)
C9 C10 H10 121.9(14)
C24 C26 C22 116.7(2)
C24 C26 C29 122.3(2)
C22 C26 C29 121.0(3)
C22 C20 C18 119.3(3)
C22 C20 H20 118.7(16)
C18 C20 H20 122.0(16)
C22 O25 H25 101.2(15)
C18 O17 H17 113(2)
O17 C18 C21 121.2(3)
O17 C18 C20 117.5(3)
C21 C18 C20 121.3(3)
O28 C24 C21 117.6(3)
O28 C24 C26 119.3(3)
C21 C24 C26 123.0(3)
O25 C22 C20 118.4(3)
O25 C22 C26 120.0(3)
C20 C22 C26 121.6(3)
C24 C21 C18 118.1(3)
C24 C21 H21 122.0(16)
C18 C21 H21 119.9(16)
O0AA C29 O31 121.7(3)
O0AA C29 C26 120.7(3)
O31 C29 C26 117.5(3)
C24 O28 H28 106(2)

loop_
_geom_bond_atom_site_label_1
_geom_bond_atom_site_label_2
_geom_bond_distance
O16 C13 1.225(3)
N4 C6 1.340(4)
N4 C3 1.340(3)
N4 H4 1.02(4)
C9 C5 1.382(4)
C9 C10 1.388(4)
C9 C13 1.511(4)
C5 C3 1.367(4)
C5 H5 0.96(2)
N14 C13 1.333(3)
N14 H14A 0.99(4)
N14 H14B 0.93(3)
C3 H3 0.97(2)
C6 C10 1.376(4)
C6 H6 0.97(3)
C10 H10 0.96(2)
O31 C29 1.285(3)
C26 C24 1.395(3)
C26 C22 1.409(4)
C26 C29 1.470(4)
C20 C22 1.375(4)
C20 C18 1.387(4)
C20 H20 0.92(2)
O25 C22 1.360(3)
O25 H25 1.04(3)
O17 C18 1.370(4)
O17 H17 1.06(4)
C18 C21 1.387(4)
C24 O28 1.372(3)
C24 C21 1.379(4)
C21 H21 1.00(3)
C29 O0AA 1.262(3)
O28 H28 0.85(3)

loop_
_geom_hbond_atom_site_label_D
_geom_hbond_atom_site_label_H
_geom_hbond_atom_site_label_A
_geom_hbond_distance_DH
_geom_hbond_distance_HA
_geom_hbond_distance_DA
_geom_hbond_angle_DHA
O28 H28 O31 0.85(3) 1.70(3) 2.491(3) 152(3)
O25 H25 O0AA 1.04(3) 1.55(3) 2.545(3) 158(3)
